data_2205975
loop_
_publ_author_name
'Deveci, \"Ozlem'
'I\,s\?ik, \,Samil'
'Akdemir, Nesuhi'
'Kantar, Cihan'
'A\(gar, Erbil'

_publ_section_title
;
 1,3,5-Tris(2-isopropylphenoxymethyl)benzene
;
_journal_issue 6
_journal_name_full 'Acta Crystallographica Section E'
_journal_page_first o1724
_journal_page_last o1725
_journal_paper_doi 10.1107/S1600536805014406
_journal_volume 61
_journal_year 2005
_chemical_formula_iupac 'C36 H42 O3'
_chemical_formula_moiety 'C36 H42 O3'
_chemical_formula_sum 'C36 H42 O3'
_chemical_formula_weight 522.70
_chemical_name_systematic
;
1,3,5-Tris(2-isopropylphenoxymethyl)benzene
;
_space_group_IT_number 2
_symmetry_cell_setting triclinic
_symmetry_space_group_name_Hall '-P 1'
_symmetry_space_group_name_H-M 'P -1'
_atom_sites_solution_hydrogens geom
_atom_sites_solution_primary direct
_atom_sites_solution_secondary difmap
_cell_angle_alpha 104.677(6)
_cell_angle_beta 105.307(6)
_cell_angle_gamma 103.098(6)
_cell_formula_units_Z 2
_cell_length_a 9.3172(7)
_cell_length_b 11.5055(9)
_cell_length_c 16.3424(13)
_cell_measurement_reflns_used 17053
_cell_measurement_temperature 298(2)
_cell_measurement_theta_max 27.06
_cell_measurement_theta_min 1.37
_cell_volume 1551.6(2)
_computing_cell_refinement X-AREA
_computing_data_collection 'X-AREA (Stoe & Cie, 2002)'
_computing_data_reduction X-RED
_computing_molecular_graphics 'ORTEP-3 for Windows (Farrugia, 1997)'
_computing_publication_material 'WinGX (Farrugia, 1999)'
_computing_structure_refinement 'SHELXL97 (Sheldrick, 1997)'
_computing_structure_solution 'SHELXS97 (Sheldrick, 1997)'
_diffrn_ambient_temperature 298(2)
_diffrn_detector_area_resol_mean 6.67
_diffrn_measured_fraction_theta_full 0.992
_diffrn_measured_fraction_theta_max 0.992
_diffrn_measurement_device_type 'Stoe IPDS-II'
_diffrn_measurement_method '\f and \w'
_diffrn_radiation_monochromator 'plane graphite'
_diffrn_radiation_source 'sealed X-ray tube'
_diffrn_radiation_type MoK\a
_diffrn_radiation_wavelength 0.71073
_diffrn_reflns_av_R_equivalents 0.0502
_diffrn_reflns_av_sigmaI/netI 0.0539
_diffrn_reflns_limit_h_max 11
_diffrn_reflns_limit_h_min -10
_diffrn_reflns_limit_k_max 14
_diffrn_reflns_limit_k_min -14
_diffrn_reflns_limit_l_max 20
_diffrn_reflns_limit_l_min -20
_diffrn_reflns_number 21653
_diffrn_reflns_theta_full 27.17
_diffrn_reflns_theta_max 27.17
_diffrn_reflns_theta_min 1.37
_diffrn_standards_decay_% 0
_diffrn_standards_interval_count 0
_diffrn_standards_number 0
_exptl_absorpt_coefficient_mu 0.069
_exptl_absorpt_correction_T_max 0.992
_exptl_absorpt_correction_T_min 0.970
_exptl_absorpt_correction_type integration
_exptl_absorpt_process_details '(X-RED; Stoe & Cie, 2002)'
_exptl_crystal_colour colorless
_exptl_crystal_density_diffrn 1.119
_exptl_crystal_density_method 'not measured'
_exptl_crystal_description prism
_exptl_crystal_F_000 564
_exptl_crystal_size_max 0.710
_exptl_crystal_size_mid 0.343
_exptl_crystal_size_min 0.140
_refine_diff_density_max 0.350
_refine_diff_density_min -0.151
_refine_ls_extinction_coef 0.010(2)
_refine_ls_extinction_expression Fc^*^=kFc[1+0.001xFc^2^\l^3^/sin(2\q)]^-1/4^
_refine_ls_extinction_method SHELXL97
_refine_ls_goodness_of_fit_ref 0.845
_refine_ls_hydrogen_treatment mixed
_refine_ls_matrix_type full
_refine_ls_number_parameters 461
_refine_ls_number_reflns 6830
_refine_ls_number_restraints 0
_refine_ls_restrained_S_all 0.845
_refine_ls_R_factor_all 0.1135
_refine_ls_R_factor_gt 0.0463
_refine_ls_shift/su_max 0.001
_refine_ls_shift/su_mean 0.000
_refine_ls_structure_factor_coef Fsqd
_refine_ls_weighting_details 'calc w = 1/[\s^2^(Fo^2^)+(0.076P)^2^] where P = (Fo^2^+2Fc^2^)/3'
_refine_ls_weighting_scheme calc
_refine_ls_wR_factor_gt 0.1184
_refine_ls_wR_factor_ref 0.1406
_reflns_number_gt 2985
_reflns_number_total 6830
_reflns_threshold_expression I>2\s(I)
_cod_data_source_file hk6003.cif
_cod_data_source_block I
_cod_database_code 2205975
_cod_database_fobs_code 2205975

loop_
_symmetry_equiv_pos_as_xyz
'x, y, z'
'-x, -y, -z'

loop_
_atom_site_label
_atom_site_fract_x
_atom_site_fract_y
_atom_site_fract_z
_atom_site_U_iso_or_equiv
_atom_site_adp_type
_atom_site_calc_flag
_atom_site_refinement_flags
_atom_site_occupancy
_atom_site_type_symbol
C1 0.8503(2) 0.14738(16) 0.12785(11) 0.0629(5) Uani d . 1 C
C2 0.7323(2) 0.04886(17) 0.12689(12) 0.0639(5) Uani d . 1 C
C3 0.6513(2) -0.05593(16) 0.04974(10) 0.0593(4) Uani d . 1 C
C4 0.6908(2) -0.06000(17) -0.02668(11) 0.0609(5) Uani d . 1 C
C5 0.8079(2) 0.03686(16) -0.02767(11) 0.0597(4) Uani d . 1 C
C6 0.8871(2) 0.14096(18) 0.05046(12) 0.0642(5) Uani d . 1 C
C7 0.9372(3) 0.25842(18) 0.21294(13) 0.0714(5) Uani d . 1 C
C8 0.5212(3) -0.16488(19) 0.04454(12) 0.0663(5) Uani d . 1 C
C9 0.8516(3) 0.03352(19) -0.11030(12) 0.0665(5) Uani d . 1 C
C10 0.9403(2) 0.47067(17) 0.27775(11) 0.0659(5) Uani d . 1 C
C11 1.0338(3) 0.4788(2) 0.36142(13) 0.0827(6) Uani d . 1 C
C12 1.0870(3) 0.5943(3) 0.43145(16) 0.1045(8) Uani d . 1 C
C13 1.0497(3) 0.6968(3) 0.41715(19) 0.1113(9) Uani d . 1 C
C14 0.9578(3) 0.6867(2) 0.33357(19) 0.0998(8) Uani d . 1 C
C15 0.9003(2) 0.57443(18) 0.26146(13) 0.0746(5) Uani d . 1 C
C16 0.7996(3) 0.5620(2) 0.16871(15) 0.0879(7) Uani d . 1 C
C17 0.6270(4) 0.5066(4) 0.1534(2) 0.1165(9) Uani d . 1 C
C18 0.8331(4) 0.6846(2) 0.14677(19) 0.1309(10) Uani d . 1 C
H18A 0.7653 0.6704 0.0872 0.196 Uiso calc R 1 H
H18B 0.9404 0.7116 0.1500 0.196 Uiso calc R 1 H
H18C 0.8145 0.7489 0.1893 0.196 Uiso calc R 1 H
C19 0.3998(2) -0.24510(19) 0.13888(12) 0.0698(5) Uani d . 1 C
C20 0.3032(3) -0.3511(2) 0.06754(15) 0.0839(6) Uani d . 1 C
C21 0.2073(3) -0.4487(3) 0.0820(2) 0.1071(8) Uani d . 1 C
C22 0.2054(4) -0.4390(3) 0.1664(2) 0.1145(9) Uani d . 1 C
C23 0.2979(4) -0.3310(3) 0.2366(2) 0.1020(8) Uani d . 1 C
C24 0.3971(3) -0.2307(2) 0.22584(13) 0.0781(6) Uani d . 1 C
C25 0.4965(4) -0.1099(3) 0.30162(15) 0.1016(8) Uani d . 1 C
C26 0.4353(4) -0.0784(3) 0.37942(19) 0.1487(12) Uani d . 1 C
H26A 0.3279 -0.0814 0.3566 0.223 Uiso calc R 1 H
H26B 0.4971 0.0050 0.4205 0.223 Uiso calc R 1 H
H26C 0.4422 -0.1388 0.4102 0.223 Uiso calc R 1 H
C27 0.6588(4) -0.1065(4) 0.3332(2) 0.1625(14) Uani d . 1 C
H27A 0.7192 -0.0286 0.3815 0.244 Uiso calc R 1 H
H27B 0.6997 -0.1120 0.2847 0.244 Uiso calc R 1 H
H27C 0.6649 -0.1765 0.3542 0.244 Uiso calc R 1 H
C28 0.7833(2) -0.11112(18) -0.25990(12) 0.0677(5) Uani d . 1 C
C29 0.8972(3) -0.0335(2) -0.27834(15) 0.0822(6) Uani d . 1 C
C30 0.9105(4) -0.0682(3) -0.36294(17) 0.1025(8) Uani d . 1 C
C31 0.8127(4) -0.1782(3) -0.42676(18) 0.1121(9) Uani d . 1 C
C32 0.6993(3) -0.2555(3) -0.40804(15) 0.0970(7) Uani d . 1 C
C33 0.6806(2) -0.22584(19) -0.32476(12) 0.0738(5) Uani d . 1 C
C34 0.5563(3) -0.3091(2) -0.30311(16) 0.0888(7) Uani d . 1 C
C35 0.4206(3) -0.2567(3) -0.3041(2) 0.1298(10) Uani d . 1 C
H35A 0.3433 -0.3111 -0.2899 0.195 Uiso calc R 1 H
H35B 0.3745 -0.2525 -0.3628 0.195 Uiso calc R 1 H
H35C 0.4582 -0.1735 -0.2603 0.195 Uiso calc R 1 H
C36 0.4934(4) -0.4469(2) -0.3645(2) 0.1393(12) Uani d . 1 C
H36A 0.4151 -0.4938 -0.3467 0.209 Uiso calc R 1 H
H36B 0.5778 -0.4825 -0.3600 0.209 Uiso calc R 1 H
H36C 0.4478 -0.4510 -0.4256 0.209 Uiso calc R 1 H
O1 0.88017(15) 0.36085(11) 0.20461(7) 0.0700(4) Uani d . 1 O
O2 0.50156(17) -0.14682(12) 0.12942(8) 0.0805(4) Uani d . 1 O
O3 0.76306(16) -0.08589(12) -0.17808(8) 0.0791(4) Uani d . 1 O
H2 0.703(2) 0.0498(16) 0.1771(13) 0.073(5) Uiso d . 1 H
H4 0.638(2) -0.1301(17) -0.0799(12) 0.071(5) Uiso d . 1 H
H6 0.971(2) 0.2097(16) 0.0546(11) 0.066(5) Uiso d . 1 H
H7A 1.055(3) 0.2897(17) 0.2242(12) 0.080(6) Uiso d . 1 H
H7B 0.917(2) 0.2365(17) 0.2630(13) 0.078(6) Uiso d . 1 H
H8A 0.547(2) -0.2462(17) 0.0246(11) 0.065(5) Uiso d . 1 H
H8B 0.421(2) -0.1703(16) 0.0013(12) 0.068(5) Uiso d . 1 H
H9A 0.828(2) 0.1009(19) -0.1317(12) 0.087(6) Uiso d . 1 H
H9B 0.965(2) 0.0431(16) -0.0952(11) 0.070(5) Uiso d . 1 H
H11 1.065(2) 0.408(2) 0.3716(13) 0.089(7) Uiso d . 1 H
H12 1.151(3) 0.588(2) 0.4877(17) 0.118(8) Uiso d . 1 H
H13 1.088(3) 0.779(2) 0.4655(17) 0.126(8) Uiso d . 1 H
H14 0.927(3) 0.759(3) 0.3245(17) 0.125(9) Uiso d . 1 H
H16 0.832(2) 0.5040(19) 0.1251(13) 0.083(6) Uiso d . 1 H
H17A 0.599(3) 0.570(3) 0.200(2) 0.144(10) Uiso d . 1 H
H17B 0.564(4) 0.498(3) 0.091(2) 0.155(12) Uiso d . 1 H
H17C 0.603(4) 0.421(3) 0.1638(19) 0.148(12) Uiso d . 1 H
H20 0.305(3) -0.3590(19) 0.0040(15) 0.105(7) Uiso d . 1 H
H21 0.138(3) -0.523(3) 0.0327(19) 0.137(10) Uiso d . 1 H
H22 0.140(4) -0.513(3) 0.175(2) 0.159(11) Uiso d . 1 H
H23 0.304(3) -0.315(2) 0.2963(17) 0.116(8) Uiso d . 1 H
H25 0.501(3) -0.023(2) 0.2938(16) 0.118(9) Uiso d . 1 H
H29 0.969(3) 0.046(2) -0.2311(16) 0.110(8) Uiso d . 1 H
H30 0.995(3) -0.009(2) -0.3778(16) 0.118(8) Uiso d . 1 H
H31 0.818(3) -0.206(2) -0.4860(17) 0.117(8) Uiso d . 1 H
H32 0.630(3) -0.332(2) -0.4533(17) 0.115(8) Uiso d . 1 H
H34 0.603(2) -0.3132(18) -0.2441(14) 0.086(6) Uiso d . 1 H

loop_
_atom_site_aniso_label
_atom_site_aniso_U_11
_atom_site_aniso_U_22
_atom_site_aniso_U_33
_atom_site_aniso_U_12
_atom_site_aniso_U_13
_atom_site_aniso_U_23
C1 0.0741(12) 0.0556(10) 0.0520(10) 0.0279(9) 0.0099(8) 0.0117(8)
C2 0.0816(13) 0.0632(11) 0.0488(10) 0.0329(10) 0.0190(9) 0.0159(9)
C3 0.0712(12) 0.0567(10) 0.0489(9) 0.0263(9) 0.0143(8) 0.0167(8)
C4 0.0719(12) 0.0575(11) 0.0472(9) 0.0250(10) 0.0134(9) 0.0108(8)
C5 0.0656(11) 0.0564(10) 0.0552(10) 0.0248(9) 0.0158(8) 0.0153(8)
C6 0.0686(12) 0.0557(11) 0.0602(11) 0.0202(10) 0.0134(9) 0.0144(9)
C7 0.0886(16) 0.0584(11) 0.0559(11) 0.0282(11) 0.0105(10) 0.0105(9)
C8 0.0826(14) 0.0649(12) 0.0492(10) 0.0248(11) 0.0196(10) 0.0170(9)
C9 0.0761(15) 0.0608(12) 0.0575(10) 0.0230(11) 0.0203(10) 0.0126(9)
C10 0.0699(12) 0.0610(11) 0.0527(10) 0.0155(9) 0.0194(9) 0.0017(8)
C11 0.0910(16) 0.0782(14) 0.0594(12) 0.0216(12) 0.0150(11) 0.0062(10)
C12 0.108(2) 0.104(2) 0.0627(14) 0.0214(16) 0.0107(13) -0.0066(13)
C13 0.118(2) 0.0869(18) 0.0890(18) 0.0252(16) 0.0262(16) -0.0217(15)
C14 0.110(2) 0.0724(15) 0.0951(18) 0.0308(14) 0.0309(15) -0.0048(13)
C15 0.0814(14) 0.0609(11) 0.0703(12) 0.0237(10) 0.0244(10) 0.0035(9)
C16 0.1076(19) 0.0711(13) 0.0821(14) 0.0431(13) 0.0253(13) 0.0150(11)
C17 0.102(2) 0.119(3) 0.107(2) 0.0457(19) 0.0137(17) 0.0168(19)
C18 0.185(3) 0.0916(18) 0.125(2) 0.0668(19) 0.044(2) 0.0408(16)
C19 0.0779(13) 0.0764(13) 0.0642(11) 0.0317(11) 0.0263(10) 0.0293(10)
C20 0.0832(15) 0.0860(15) 0.0708(13) 0.0140(12) 0.0245(11) 0.0198(12)
C21 0.0966(18) 0.104(2) 0.110(2) 0.0110(16) 0.0459(16) 0.0244(17)
C22 0.123(2) 0.107(2) 0.128(2) 0.0261(18) 0.072(2) 0.0415(19)
C23 0.128(2) 0.117(2) 0.0955(18) 0.0502(18) 0.0656(17) 0.0528(17)
C24 0.0932(15) 0.0873(14) 0.0681(12) 0.0401(12) 0.0342(11) 0.0319(11)
C25 0.125(2) 0.119(2) 0.0645(13) 0.0385(17) 0.0391(14) 0.0291(14)
C26 0.188(3) 0.184(3) 0.0922(18) 0.095(3) 0.064(2) 0.0265(19)
C27 0.115(3) 0.198(4) 0.116(2) 0.040(2) 0.023(2) -0.018(2)
C28 0.0758(13) 0.0746(12) 0.0568(10) 0.0312(10) 0.0266(10) 0.0176(9)
C29 0.0897(16) 0.0850(15) 0.0747(13) 0.0276(13) 0.0348(12) 0.0239(12)
C30 0.116(2) 0.117(2) 0.0911(17) 0.0377(17) 0.0590(16) 0.0349(16)
C31 0.138(2) 0.132(2) 0.0722(16) 0.045(2) 0.0547(17) 0.0210(16)
C32 0.110(2) 0.1035(18) 0.0654(14) 0.0325(16) 0.0317(14) 0.0069(13)
C33 0.0781(13) 0.0795(13) 0.0581(11) 0.0289(11) 0.0219(10) 0.0115(10)
C34 0.0962(17) 0.0799(14) 0.0694(14) 0.0168(13) 0.0262(12) 0.0021(11)
C35 0.0973(19) 0.118(2) 0.150(3) 0.0136(17) 0.0533(18) 0.0107(18)
C36 0.182(3) 0.0810(17) 0.120(2) 0.0114(18) 0.055(2) -0.0015(15)
O1 0.0836(9) 0.0553(7) 0.0561(7) 0.0252(6) 0.0103(6) 0.0051(5)
O2 0.1072(10) 0.0741(8) 0.0523(7) 0.0165(8) 0.0291(7) 0.0168(6)
O3 0.0921(10) 0.0735(8) 0.0558(7) 0.0096(7) 0.0289(7) 0.0062(6)

loop_
_atom_type_symbol
_atom_type_description
_atom_type_scat_dispersion_real
_atom_type_scat_dispersion_imag
_atom_type_scat_source
C C 0.0033 0.0016 'International Tables Vol C Tables 4.2.6.8 and 6.1.1.4'
H H 0.0000 0.0000 'International Tables Vol C Tables 4.2.6.8 and 6.1.1.4'
O O 0.0106 0.0060 'International Tables Vol C Tables 4.2.6.8 and 6.1.1.4'

loop_
_geom_angle_atom_site_label_1
_geom_angle_atom_site_label_2
_geom_angle_atom_site_label_3
_geom_angle
_geom_angle_publ_flag
C2 C1 C6 119.17(16) ?
C2 C1 C7 119.50(17) ?
C6 C1 C7 121.32(19) ?
C1 C2 C3 120.94(17) ?
C1 C2 H2 122.0(11) ?
C3 C2 H2 117.1(11) ?
C4 C3 C2 118.67(18) ?
C4 C3 C8 118.10(15) ?
C2 C3 C8 123.23(16) ?
C5 C4 C3 121.66(17) ?
C5 C4 H4 117.7(10) ?
C3 C4 H4 120.6(10) ?
C4 C5 C6 118.53(17) ?
C4 C5 C9 122.10(16) ?
C6 C5 C9 119.37(17) ?
C1 C6 C5 121.03(18) ?
C1 C6 H6 116.4(10) ?
C5 C6 H6 122.6(10) ?
O1 C7 C1 108.48(15) ?
O1 C7 H7A 106.5(11) ?
C1 C7 H7A 112.6(10) ?
O1 C7 H7B 108.6(11) ?
C1 C7 H7B 109.5(11) ?
H7A C7 H7B 111.0(15) ?
O2 C8 C3 110.19(15) ?
O2 C8 H8A 110.2(9) ?
C3 C8 H8A 109.3(9) ?
O2 C8 H8B 107.3(10) ?
C3 C8 H8B 110.3(10) ?
H8A C8 H8B 109.5(14) ?
O3 C9 C5 108.42(16) ?
O3 C9 H9A 109.7(11) ?
C5 C9 H9A 110.2(12) ?
O3 C9 H9B 109.2(10) ?
C5 C9 H9B 108.9(10) ?
H9A C9 H9B 110.4(15) ?
O1 C10 C11 122.97(19) ?
O1 C10 C15 115.17(16) ?
C11 C10 C15 121.86(18) ?
C10 C11 C12 118.4(3) ?
C10 C11 H11 121.5(12) ?
C12 C11 H11 120.0(12) ?
C13 C12 C11 120.8(3) ?
C13 C12 H12 128.5(15) ?
C11 C12 H12 110.7(15) ?
C12 C13 C14 119.8(2) ?
C12 C13 H13 121.6(15) ?
C14 C13 H13 118.6(15) ?
C13 C14 C15 122.2(3) ?
C13 C14 H14 119.4(15) ?
C15 C14 H14 118.3(16) ?
C14 C15 C10 117.0(2) ?
C14 C15 C16 122.9(2) ?
C10 C15 C16 120.17(16) ?
C15 C16 C17 111.4(2) ?
C15 C16 C18 113.6(2) ?
C17 C16 C18 111.6(3) ?
C15 C16 H16 106.1(11) ?
C17 C16 H16 110.2(11) ?
C18 C16 H16 103.5(11) ?
C16 C17 H17A 107.2(16) ?
C16 C17 H17B 109.4(18) ?
H17A C17 H17B 109(3) ?
C16 C17 H17C 111.7(18) ?
H17A C17 H17C 108(2) ?
H17B C17 H17C 111(2) ?
C16 C18 H18A 109.5 ?
C16 C18 H18B 109.5 ?
H18A C18 H18B 109.5 ?
C16 C18 H18C 109.5 ?
H18A C18 H18C 109.5 ?
H18B C18 H18C 109.5 ?
O2 C19 C20 122.73(17) ?
O2 C19 C24 116.12(18) ?
C20 C19 C24 121.1(2) ?
C19 C20 C21 119.9(2) ?
C19 C20 H20 120.0(12) ?
C21 C20 H20 120.1(12) ?
C22 C21 C20 120.3(3) ?
C22 C21 H21 118.8(17) ?
C20 C21 H21 120.9(17) ?
C21 C22 C23 119.4(3) ?
C21 C22 H22 118.3(18) ?
C23 C22 H22 122.2(18) ?
C22 C23 C24 122.6(2) ?
C22 C23 H23 125.8(15) ?
C24 C23 H23 111.6(15) ?
C23 C24 C19 116.6(2) ?
C23 C24 C25 123.4(2) ?
C19 C24 C25 119.94(19) ?
C27 C25 C24 111.4(3) ?
C27 C25 C26 111.3(2) ?
C24 C25 C26 115.0(2) ?
C27 C25 H25 105.3(15) ?
C24 C25 H25 120.8(14) ?
C26 C25 H25 91.4(14) ?
C25 C26 H26A 109.5 ?
C25 C26 H26B 109.5 ?
H26A C26 H26B 109.5 ?
C25 C26 H26C 109.5 ?
H26A C26 H26C 109.5 ?
H26B C26 H26C 109.5 ?
C25 C27 H27A 109.5 ?
C25 C27 H27B 109.5 ?
H27A C27 H27B 109.5 ?
C25 C27 H27C 109.5 ?
H27A C27 H27C 109.5 ?
H27B C27 H27C 109.5 ?
O3 C28 C29 123.80(18) ?
O3 C28 C33 114.79(16) ?
C29 C28 C33 121.39(17) ?
C28 C29 C30 119.6(2) ?
C28 C29 H29 119.7(13) ?
C30 C29 H29 120.6(13) ?
C31 C30 C29 120.1(3) ?
C31 C30 H30 119.7(13) ?
C29 C30 H30 120.1(13) ?
C30 C31 C32 120.0(2) ?
C30 C31 H31 123.0(14) ?
C32 C31 H31 117.0(14) ?
C31 C32 C33 122.4(2) ?
C31 C32 H32 119.8(14) ?
C33 C32 H32 117.8(15) ?
C32 C33 C28 116.4(2) ?
C32 C33 C34 123.1(2) ?
C28 C33 C34 120.43(16) ?
C33 C34 C35 111.1(2) ?
C33 C34 C36 114.26(19) ?
C35 C34 C36 109.3(2) ?
C33 C34 H34 108.2(12) ?
C35 C34 H34 109.7(12) ?
C36 C34 H34 104.1(12) ?
C34 C35 H35A 109.5 ?
C34 C35 H35B 109.5 ?
H35A C35 H35B 109.5 ?
C34 C35 H35C 109.5 ?
H35A C35 H35C 109.5 ?
H35B C35 H35C 109.5 ?
C34 C36 H36A 109.5 ?
C34 C36 H36B 109.5 ?
H36A C36 H36B 109.5 ?
C34 C36 H36C 109.5 ?
H36A C36 H36C 109.5 ?
H36B C36 H36C 109.5 ?
C10 O1 C7 117.57(14) yes
C19 O2 C8 117.42(14) yes
C28 O3 C9 119.07(15) yes

loop_
_geom_bond_atom_site_label_1
_geom_bond_atom_site_label_2
_geom_bond_distance
_geom_bond_publ_flag
C1 C2 1.382(3) ?
C1 C6 1.384(2) ?
C1 C7 1.503(2) ?
C2 C3 1.388(2) ?
C2 H2 0.929(18) ?
C3 C4 1.385(2) ?
C3 C8 1.500(3) ?
C4 C5 1.379(2) ?
C4 H4 0.942(18) ?
C5 C6 1.391(2) ?
C5 C9 1.504(2) ?
C6 H6 0.950(17) ?
C7 O1 1.420(2) yes
C7 H7A 1.03(2) ?
C7 H7B 0.965(18) ?
C8 O2 1.416(2) yes
C8 H8A 1.012(18) ?
C8 H8B 0.987(19) ?
C9 O3 1.424(2) yes
C9 H9A 0.97(2) ?
C9 H9B 0.997(19) ?
C10 O1 1.3783(19) yes
C10 C11 1.381(3) ?
C10 C15 1.395(3) ?
C11 C12 1.397(3) ?
C11 H11 0.97(2) ?
C12 C13 1.360(4) ?
C12 H12 0.99(2) ?
C13 C14 1.367(4) ?
C13 H13 0.98(3) ?
C14 C15 1.388(3) ?
C14 H14 0.96(3) ?
C15 C16 1.509(3) ?
C16 C17 1.516(4) ?
C16 C18 1.528(3) ?
C16 H16 1.01(2) ?
C17 H17A 1.04(3) ?
C17 H17B 1.00(3) ?
C17 H17C 1.03(3) ?
C18 H18A 0.9600 ?
C18 H18B 0.9600 ?
C18 H18C 0.9600 ?
C19 O2 1.372(2) yes
C19 C20 1.373(3) ?
C19 C24 1.396(3) ?
C20 C21 1.380(3) ?
C20 H20 1.02(2) ?
C21 C22 1.360(4) ?
C21 H21 0.96(3) ?
C22 C23 1.369(4) ?
C22 H22 1.00(3) ?
C23 C24 1.386(3) ?
C23 H23 0.93(3) ?
C24 C25 1.504(3) ?
C25 C27 1.451(4) ?
C25 C26 1.522(3) ?
C25 H25 1.03(3) ?
C26 H26A 0.9600 ?
C26 H26B 0.9600 ?
C26 H26C 0.9600 ?
C27 H27A 0.9600 ?
C27 H27B 0.9600 ?
C27 H27C 0.9600 ?
C28 O3 1.367(2) yes
C28 C29 1.375(3) ?
C28 C33 1.402(3) ?
C29 C30 1.385(3) ?
C29 H29 0.99(2) ?
C30 C31 1.352(4) ?
C30 H30 1.04(2) ?
C31 C32 1.372(4) ?
C31 H31 0.96(2) ?
C32 C33 1.384(3) ?
C32 H32 0.95(3) ?
C33 C34 1.507(3) ?
C34 C35 1.516(4) ?
C34 C36 1.525(3) ?
C34 H34 0.97(2) ?
C35 H35A 0.9600 ?
C35 H35B 0.9600 ?
C35 H35C 0.9600 ?
C36 H36A 0.9600 ?
C36 H36B 0.9600 ?
C36 H36C 0.9600 ?

loop_
_geom_hbond_atom_site_label_D
_geom_hbond_atom_site_label_H
_geom_hbond_atom_site_label_A
_geom_hbond_distance_DH
_geom_hbond_distance_HA
_geom_hbond_distance_DA
_geom_hbond_angle_DHA
C2 H2 O2 0.929(18) 2.379(17) 2.756(2) 104.1(13)
C4 H4 O3 0.942(18) 2.305(17) 2.695(2) 104.2(12)

loop_
_geom_torsion_atom_site_label_1
_geom_torsion_atom_site_label_2
_geom_torsion_atom_site_label_3
_geom_torsion_atom_site_label_4
_geom_torsion
_geom_torsion_publ_flag
C6 C1 C2 C3 0.2(3) ?
C7 C1 C2 C3 -179.07(18) ?
C1 C2 C3 C4 -0.1(3) ?
C1 C2 C3 C8 -179.33(18) ?
C2 C3 C4 C5 0.1(3) ?
C8 C3 C4 C5 179.37(17) ?
C3 C4 C5 C6 -0.2(3) ?
C3 C4 C5 C9 -179.89(18) ?
C2 C1 C6 C5 -0.4(3) ?
C7 C1 C6 C5 178.90(17) ?
C4 C5 C6 C1 0.4(3) ?
C9 C5 C6 C1 -179.95(18) ?
C2 C1 C7 O1 -102.9(2) ?
C6 C1 C7 O1 77.8(2) ?
C4 C3 C8 O2 177.66(16) ?
C2 C3 C8 O2 -3.1(3) ?
C4 C5 C9 O3 -4.8(3) ?
C6 C5 C9 O3 175.51(17) ?
O1 C10 C11 C12 -179.2(2) ?
C15 C10 C11 C12 1.0(3) ?
C10 C11 C12 C13 -1.1(4) ?
C11 C12 C13 C14 0.6(4) ?
C12 C13 C14 C15 -0.1(4) ?
C13 C14 C15 C10 0.1(4) ?
C13 C14 C15 C16 -179.6(2) ?
O1 C10 C15 C14 179.63(19) ?
C11 C10 C15 C14 -0.6(3) ?
O1 C10 C15 C16 -0.6(3) ?
C11 C10 C15 C16 179.2(2) ?
C14 C15 C16 C17 -97.2(3) ?
C10 C15 C16 C17 83.1(3) ?
C14 C15 C16 C18 29.8(3) ?
C10 C15 C16 C18 -149.9(2) ?
O2 C19 C20 C21 177.7(2) ?
C24 C19 C20 C21 -3.5(3) ?
C19 C20 C21 C22 1.5(4) ?
C20 C21 C22 C23 0.9(5) ?
C21 C22 C23 C24 -1.4(5) ?
C22 C23 C24 C19 -0.5(4) ?
C22 C23 C24 C25 178.4(3) ?
O2 C19 C24 C23 -178.23(19) ?
C20 C19 C24 C23 2.9(3) ?
O2 C19 C24 C25 2.9(3) ?
C20 C19 C24 C25 -176.0(2) ?
C23 C24 C25 C27 102.6(3) ?
C19 C24 C25 C27 -78.6(3) ?
C23 C24 C25 C26 -25.2(4) ?
C19 C24 C25 C26 153.6(2) ?
O3 C28 C29 C30 178.9(2) ?
C33 C28 C29 C30 0.6(3) ?
C28 C29 C30 C31 -0.5(4) ?
C29 C30 C31 C32 0.5(4) ?
C30 C31 C32 C33 -0.5(4) ?
C31 C32 C33 C28 0.6(4) ?
C31 C32 C33 C34 179.6(3) ?
O3 C28 C33 C32 -179.05(19) ?
C29 C28 C33 C32 -0.7(3) ?
O3 C28 C33 C34 1.9(3) ?
C29 C28 C33 C34 -179.7(2) ?
C32 C33 C34 C35 -102.7(3) ?
C28 C33 C34 C35 76.3(3) ?
C32 C33 C34 C36 21.5(4) ?
C28 C33 C34 C36 -159.5(2) ?
C11 C10 O1 C7 -9.9(3) ?
C15 C10 O1 C7 169.90(18) ?
C1 C7 O1 C10 177.07(16) yes
C20 C19 O2 C8 -8.7(3) ?
C24 C19 O2 C8 172.43(18) ?
C3 C8 O2 C19 -172.44(16) yes
C29 C28 O3 C9 7.5(3) ?
C33 C28 O3 C9 -174.19(18) ?
C5 C9 O3 C28 -179.86(15) yes

loop_
_cod_related_entry_id
_cod_related_entry_database
_cod_related_entry_code
1 ChemSpider 21129430
